data_2235669
loop_
_publ_author_name
'Yatskin, Michael M.'
'Strutynska, Nataliya Yu.'
'Baumer, Vyacheslav N.'
'Ogorodnyk, Ivan V.'
'Slobodyanik, Nikolay S.'

_publ_section_title
;
 NASICON-related Na~3.4~Mn~0.4~Fe~1.6~(PO~4~)~3~
;
_journal_coeditor_code WM2642
_journal_issue 7
_journal_name_full 'Acta Crystallographica Section E'
_journal_page_first i55
_journal_paper_doi 10.1107/S1600536812027584
_journal_volume 68
_journal_year 2012
_chemical_formula_iupac 'Na3.4 Mn0.4 Fe1.6 (P O4)3'
_chemical_formula_structural 'Na3.4 [(Fe1.6 Mn0.4) (P O4)3]'
_chemical_formula_sum 'Fe1.6 Mn0.4 Na3.4 O12 P3'
_chemical_formula_weight 474.407
_chemical_name_systematic
;
[iron(III)/manganese(II)] tris(orthophosphate)
;
_space_group_IT_number 167
_symmetry_cell_setting trigonal
_symmetry_space_group_name_Hall '-R 3 2"c'
_symmetry_space_group_name_H-M 'R -3 c :H'
_atom_sites_solution_primary direct
_atom_sites_solution_secondary difmap
_audit_creation_method 'WinGX routine CIF_UPDATE'
_cell_angle_alpha 90
_cell_angle_beta 90
_cell_angle_gamma 120
_cell_formula_units_Z 6
_cell_length_a 8.8694(2)
_cell_length_b 8.8694(2)
_cell_length_c 21.6074(7)
_cell_measurement_reflns_used 8867
_cell_measurement_temperature 293(2)
_cell_measurement_theta_max 34.98
_cell_measurement_theta_min 3.25
_cell_volume 1472.05(7)
_computing_cell_refinement 'CrysAlis CCD (Oxford Diffraction, 2006)'
_computing_data_collection 'CrysAlis CCD (Oxford Diffraction, 2006)'
_computing_data_reduction 'CrysAlis RED (Oxford Diffraction, 2006)'
_computing_molecular_graphics 'DIAMOND (Brandenburg, 1999)'
_computing_publication_material 'WinGX (Farrugia, 1999) and enCIFer (Allen <i>et al.</i>, 2004)'
_computing_structure_refinement 'SHELXL97 (Sheldrick, 2008)'
_computing_structure_solution 'SHELXS97 (Sheldrick, 2008)'
_diffrn_ambient_temperature 293(2)
_diffrn_measured_fraction_theta_full 1
_diffrn_measured_fraction_theta_max 1
_diffrn_measurement_device_type 'Oxford Diffraction Xcalibur-3'
_diffrn_measurement_method '\f and \w scans'
_diffrn_radiation_monochromator graphite
_diffrn_radiation_source 'fine-focus sealed tube'
_diffrn_radiation_type MoK\a
_diffrn_radiation_wavelength 0.71073
_diffrn_reflns_av_R_equivalents 0.0325
_diffrn_reflns_limit_h_max 14
_diffrn_reflns_limit_h_min -14
_diffrn_reflns_limit_k_max 14
_diffrn_reflns_limit_k_min -13
_diffrn_reflns_limit_l_max 34
_diffrn_reflns_limit_l_min -34
_diffrn_reflns_number 8867
_diffrn_reflns_theta_full 34.98
_diffrn_reflns_theta_max 34.98
_diffrn_reflns_theta_min 3.25
_diffrn_standards_interval_count 0
_diffrn_standards_interval_time 0
_diffrn_standards_number 0
_exptl_absorpt_coefficient_mu 3.589
_exptl_absorpt_correction_T_max 0.7952
_exptl_absorpt_correction_T_min 0.7212
_exptl_absorpt_correction_type multi-scan
_exptl_absorpt_process_details '(Blessing, 1995)'
_exptl_crystal_colour light-violet
_exptl_crystal_density_diffrn 3.212
_exptl_crystal_density_method 'not measured'
_exptl_crystal_description prism
_exptl_crystal_F_000 1380
_exptl_crystal_size_max 0.10
_exptl_crystal_size_mid 0.10
_exptl_crystal_size_min 0.08
_refine_diff_density_max 0.657
_refine_diff_density_min -0.393
_refine_ls_extinction_method none
_refine_ls_goodness_of_fit_ref 1.229
_refine_ls_matrix_type full
_refine_ls_number_parameters 38
_refine_ls_number_reflns 728
_refine_ls_number_restraints 2
_refine_ls_restrained_S_all 1.227
_refine_ls_R_factor_all 0.0333
_refine_ls_R_factor_gt 0.0279
_refine_ls_shift/su_max 0.064
_refine_ls_shift/su_mean 0.004
_refine_ls_structure_factor_coef Fsqd
_refine_ls_weighting_details 'calc w=1/[\s^2^(Fo^2^)+(0.0324P)^2^+3.4282P] where P=(Fo^2^+2Fc^2^)/3'
_refine_ls_weighting_scheme calc
_refine_ls_wR_factor_ref 0.0717
_reflns_number_gt 658
_reflns_number_total 728
_reflns_threshold_expression I>2sigma(I)
_cod_data_source_file wm2642.cif
_cod_data_source_block I
_cod_original_sg_symbol_Hall '-R 3 2" c'
_cod_original_sg_symbol_H-M 'R -3 c'
_cod_original_formula_sum 'Fe1.6 Mn0.4 Na3.40 O12 P3'
_cod_database_code 2235669
_cod_database_fobs_code 2235669

loop_
_symmetry_equiv_pos_as_xyz
'x, y, z'
'-y, x-y, z'
'-x+y, -x, z'
'y, x, -z+1/2'
'x-y, -y, -z+1/2'
'-x, -x+y, -z+1/2'
'x+2/3, y+1/3, z+1/3'
'-y+2/3, x-y+1/3, z+1/3'
'-x+y+2/3, -x+1/3, z+1/3'
'y+2/3, x+1/3, -z+5/6'
'x-y+2/3, -y+1/3, -z+5/6'
'-x+2/3, -x+y+1/3, -z+5/6'
'x+1/3, y+2/3, z+2/3'
'-y+1/3, x-y+2/3, z+2/3'
'-x+y+1/3, -x+2/3, z+2/3'
'y+1/3, x+2/3, -z+7/6'
'x-y+1/3, -y+2/3, -z+7/6'
'-x+1/3, -x+y+2/3, -z+7/6'
'-x, -y, -z'
'y, -x+y, -z'
'x-y, x, -z'
'-y, -x, z-1/2'
'-x+y, y, z-1/2'
'x, x-y, z-1/2'
'-x+2/3, -y+1/3, -z+1/3'
'y+2/3, -x+y+1/3, -z+1/3'
'x-y+2/3, x+1/3, -z+1/3'
'-y+2/3, -x+1/3, z-1/6'
'-x+y+2/3, y+1/3, z-1/6'
'x+2/3, x-y+1/3, z-1/6'
'-x+1/3, -y+2/3, -z+2/3'
'y+1/3, -x+y+2/3, -z+2/3'
'x-y+1/3, x+2/3, -z+2/3'
'-y+1/3, -x+2/3, z+1/6'
'-x+y+1/3, y+2/3, z+1/6'
'x+1/3, x-y+2/3, z+1/6'

loop_
_atom_site_type_symbol
_atom_site_label
_atom_site_fract_x
_atom_site_fract_y
_atom_site_fract_z
_atom_site_U_iso_or_equiv
_atom_site_adp_type
_atom_site_calc_flag
_atom_site_refinement_flags
_atom_site_occupancy
Na Na1 0 0 0 0.0322(8) Uani d SP 0.848(5)
Na Na2 0.63677(18) 0 0.25 0.0356(6) Uani d SP 0.853(5)
Fe Fe1 0 0 0.149480(18) 0.01045(11) Uani d SP 0.7991(12)
Mn Mn1 0 0 0.149480(18) 0.01045(11) Uani d SP 0.2009(12)
P P1 0.29637(7) 0 0.25 0.01144(13) Uani d S 1
O O1 0.1887(2) -0.0197(3) 0.19242(8) 0.0346(4) Uani d . 1
O O2 0.18883(19) 0.17055(18) 0.08615(7) 0.0214(3) Uani d . 1

loop_
_atom_site_aniso_label
_atom_site_aniso_U_11
_atom_site_aniso_U_22
_atom_site_aniso_U_33
_atom_site_aniso_U_12
_atom_site_aniso_U_13
_atom_site_aniso_U_23
Na1 0.0421(11) 0.0421(11) 0.0124(10) 0.0211(6) 0 0
Na2 0.0206(6) 0.0151(7) 0.0694(14) 0.0075(3) 0.0068(4) 0.0136(7)
Fe1 0.01042(13) 0.01042(13) 0.01049(17) 0.00521(7) 0 0
Mn1 0.01042(13) 0.01042(13) 0.01049(17) 0.00521(7) 0 0
P1 0.01059(19) 0.0092(2) 0.0141(2) 0.00459(12) 0.00093(9) 0.00185(18)
O1 0.0270(8) 0.0404(10) 0.0327(8) 0.0142(7) -0.0155(7) 0.0016(7)
O2 0.0157(6) 0.0139(6) 0.0274(7) 0.0021(5) -0.0002(5) 0.0021(5)

loop_
_atom_type_symbol
_atom_type_description
_atom_type_scat_dispersion_real
_atom_type_scat_dispersion_imag
_atom_type_scat_source
O O 0.0106 0.006 'International Tables Vol C Tables 4.2.6.8 and 6.1.1.4'
Na Na 0.0362 0.0249 'International Tables Vol C Tables 4.2.6.8 and 6.1.1.4'
P P 0.1023 0.0942 'International Tables Vol C Tables 4.2.6.8 and 6.1.1.4'
Mn Mn 0.3368 0.7283 'International Tables Vol C Tables 4.2.6.8 and 6.1.1.4'
Fe Fe 0.3463 0.8444 'International Tables Vol C Tables 4.2.6.8 and 6.1.1.4'

loop_
_geom_angle_atom_site_label_1
_geom_angle_atom_site_label_2
_geom_angle_atom_site_label_3
_geom_angle_site_symmetry_1
_geom_angle_site_symmetry_3
_geom_angle
_geom_angle_publ_flag
O2 Na1 O2 19 . 180.00(5) no
O2 Na1 O2 19 3 111.27(5) no
O2 Na1 O2 . 3 68.73(5) no
O2 Na1 O2 19 2 111.27(5) no
O2 Na1 O2 . 2 68.73(5) no
O2 Na1 O2 3 2 68.73(5) no
O2 Na1 O2 19 20 68.73(5) no
O2 Na1 O2 . 20 111.27(5) no
O2 Na1 O2 3 20 111.27(5) no
O2 Na1 O2 2 20 180.00(8) no
O2 Na1 O2 19 21 68.73(5) no
O2 Na1 O2 . 21 111.27(5) no
O2 Na1 O2 3 21 180.00(9) no
O2 Na1 O2 2 21 111.27(5) no
O2 Na1 O2 20 21 68.73(5) no
O2 Na2 O2 26 36_545 162.12(10) no
O2 Na2 O2 26 35_545 129.35(6) no
O2 Na2 O2 36_545 35_545 68.52(7) no
O2 Na2 O2 26 25 68.52(7) no
O2 Na2 O2 36_545 25 129.35(6) no
O2 Na2 O2 35_545 25 60.85(8) no
O2 Na2 O1 26 36_545 114.64(5) no
O2 Na2 O1 36_545 36_545 68.83(5) no
O2 Na2 O1 35_545 36_545 68.62(6) no
O2 Na2 O1 25 36_545 93.19(7) no
O2 Na2 O1 26 26 68.83(5) no
O2 Na2 O1 36_545 26 114.64(5) no
O2 Na2 O1 35_545 26 93.19(7) no
O2 Na2 O1 25 26 68.62(6) no
O1 Na2 O1 36_545 26 159.36(11) no
O2 Na2 O1 26 4_655 53.35(5) no
O2 Na2 O1 36_545 4_655 111.21(7) no
O2 Na2 O1 35_545 4_655 153.24(6) no
O2 Na2 O1 25 4_655 114.32(5) no
O1 Na2 O1 36_545 4_655 86.07(4) no
O1 Na2 O1 26 4_655 109.85(7) no
O2 Na2 O1 26 3_655 111.22(7) no
O2 Na2 O1 36_545 3_655 53.35(5) no
O2 Na2 O1 35_545 3_655 114.32(5) no
O2 Na2 O1 25 3_655 153.24(6) no
O1 Na2 O1 36_545 3_655 109.85(7) no
O1 Na2 O1 26 3_655 86.08(4) no
O1 Na2 O1 4_655 3_655 81.67(9) no
O1 Fe1 O1 3 2 100.14(7) no
O1 Fe1 O1 3 . 100.14(7) no
O1 Fe1 O1 2 . 100.14(7) no
O1 Fe1 O2 3 3 87.95(7) no
O1 Fe1 O2 2 3 167.15(7) no
O1 Fe1 O2 . 3 88.10(7) no
O1 Fe1 O2 3 2 88.10(7) no
O1 Fe1 O2 2 2 87.95(7) no
O1 Fe1 O2 . 2 167.15(7) no
O2 Fe1 O2 3 2 82.32(6) no
O1 Fe1 O2 3 . 167.15(7) no
O1 Fe1 O2 2 . 88.10(7) no
O1 Fe1 O2 . . 87.95(7) no
O2 Fe1 O2 3 . 82.32(6) no
O2 Fe1 O2 2 . 82.32(6) no
O1 P1 O1 . 5 110.62(16) no
O1 P1 O2 . 25 112.19(10) no
O1 P1 O2 5 25 106.30(9) no
O1 P1 O2 . 35_545 106.30(9) no
O1 P1 O2 5 35_545 112.19(10) no
O2 P1 O2 25 35_545 109.33(12) no
P1 O1 Fe1 . . 150.92(13) no
P1 O1 Na2 . 27_445 120.86(11) no
Fe1 O1 Na2 . 27_445 86.63(6) no
P1 O1 Na2 . 2_545 76.78(7) no
Fe1 O1 Na2 . 2_545 102.77(7) no
Na2 O1 Na2 27_445 2_545 112.45(8) no
P1 O2 Fe1 25 . 141.73(9) no
P1 O2 Na2 25 27_445 93.51(8) no
Fe1 O2 Na2 . 27_445 87.96(6) no
P1 O2 Na1 25 . 128.40(8) no
Fe1 O2 Na1 . . 89.86(5) no
Na2 O2 Na1 27_445 . 86.38(5) no
P1 O2 Na2 25 25 94.91(7) no
Fe1 O2 Na2 . 25 87.39(6) no
Na2 O2 Na2 27_445 25 171.00(7) no
Na1 O2 Na2 . 25 85.91(5) no

loop_
_geom_bond_atom_site_label_1
_geom_bond_atom_site_label_2
_geom_bond_site_symmetry_2
_geom_bond_distance
_geom_bond_publ_flag
Na1 O2 19 2.4546(15) no
Na1 O2 . 2.4546(15) yes
Na1 O2 3 2.4546(15) no
Na1 O2 2 2.4546(15) no
Na1 O2 20 2.4546(15) no
Na1 O2 21 2.4546(15) no
Na2 O2 26 2.4505(16) yes
Na2 O2 36_545 2.4505(16) no
Na2 O2 35_545 2.472(2) yes
Na2 O2 25 2.472(2) no
Na2 O1 36_545 2.587(2) no
Na2 O1 26 2.587(2) yes
Na2 O1 4_655 2.921(2) yes
Na2 O1 3_655 2.921(2) no
Fe1 O1 3 1.9962(16) no
Fe1 O1 2 1.9962(16) no
Fe1 O1 . 1.9962(16) yes
Fe1 O2 3 2.1053(15) no
Fe1 O2 2 2.1053(15) no
Fe1 O2 . 2.1053(15) yes
P1 O1 . 1.5244(16) yes
P1 O1 5 1.5244(16) no
P1 O2 25 1.5346(15) no
P1 O2 35_545 1.5346(15) yes
